data_7156011
loop_
_publ_author_name
'Guo, Tao'
'Yuan, Bin-Hua'
'Liu, Wen-Jie'

_publ_section_title
;
 Highly efficient asymmetric construction of novel indolines and
 tetrahydroquinoline derivatives via aza-Barbier/C-N coupling reaction.
;
_journal_issue 1
_journal_name_full 'Organic &amp; biomolecular chemistry'
_journal_page_first 57
_journal_page_last 61
_journal_paper_doi 10.1039/c7ob02891a
_journal_volume 16
_journal_year 2017
_chemical_absolute_configuration rm
_chemical_formula_sum 'C22 H28 Br N O2 S'
_chemical_formula_weight 450.42
_space_group_IT_number 4
_space_group_name_Hall 'P 2yb'
_space_group_name_H-M_alt 'P 1 21 1'
_symmetry_cell_setting monoclinic
_symmetry_space_group_name_Hall 'P 2yb'
_symmetry_space_group_name_H-M 'P 1 21 1'
_atom_sites_solution_hydrogens geom
_atom_sites_solution_primary direct
_atom_sites_solution_secondary difmap
_audit_creation_method SHELXL-97
_audit_update_record
;
2017-09-09 deposited with the CCDC.
2017-12-04 downloaded from the CCDC.
;
_cell_angle_alpha 90.00
_cell_angle_beta 114.181(3)
_cell_angle_gamma 90.00
_cell_formula_units_Z 4
_cell_length_a 18.851(5)
_cell_length_b 6.6457(19)
_cell_length_c 20.170(6)
_cell_measurement_reflns_used 2852
_cell_measurement_temperature 296(2)
_cell_measurement_theta_max 21.04
_cell_measurement_theta_min 2.37
_cell_volume 2305.1(11)
_computing_cell_refinement 'Bruker SAINT'
_computing_data_collection 'Bruker APEX2'
_computing_data_reduction 'Bruker SAINT'
_computing_molecular_graphics 'Bruker SHELXTL'
_computing_publication_material 'Bruker SHELXTL'
_computing_structure_refinement 'SHELXL-97 (Sheldrick, 1997)'
_computing_structure_solution 'SHELXS-97 (Sheldrick, 1990)'
_diffrn_ambient_temperature 296(2)
_diffrn_measured_fraction_theta_full 0.997
_diffrn_measured_fraction_theta_max 0.997
_diffrn_measurement_device_type 'Bruker APEX-II CCD'
_diffrn_measurement_method '\f and \w scans'
_diffrn_radiation_monochromator graphite
_diffrn_radiation_source 'fine-focus sealed tube'
_diffrn_radiation_type MoK\a
_diffrn_radiation_wavelength 0.71073
_diffrn_reflns_av_R_equivalents 0.0274
_diffrn_reflns_av_sigmaI/netI 0.0671
_diffrn_reflns_limit_h_max 21
_diffrn_reflns_limit_h_min -22
_diffrn_reflns_limit_k_max 8
_diffrn_reflns_limit_k_min -4
_diffrn_reflns_limit_l_max 24
_diffrn_reflns_limit_l_min -24
_diffrn_reflns_number 12008
_diffrn_reflns_theta_full 25.51
_diffrn_reflns_theta_max 25.51
_diffrn_reflns_theta_min 1.11
_diffrn_standards_number 0
_exptl_absorpt_coefficient_mu 1.889
_exptl_absorpt_correction_T_max 0.7457
_exptl_absorpt_correction_T_min 0.6535
_exptl_absorpt_correction_type multi-scan
_exptl_crystal_colour colorless
_exptl_crystal_density_diffrn 1.298
_exptl_crystal_density_method 'not measured'
_exptl_crystal_F_000 936
_exptl_crystal_size_max 0.26
_exptl_crystal_size_mid 0.22
_exptl_crystal_size_min 0.2
_refine_diff_density_max 0.635
_refine_diff_density_min -0.444
_refine_diff_density_rms 0.122
_refine_ls_abs_structure_details 'Flack H D (1983), Acta Cryst. A39, 876-881'
_refine_ls_abs_structure_Flack 0.017(10)
_refine_ls_extinction_coef 0.0116(10)
_refine_ls_extinction_expression Fc^*^=kFc[1+0.001xFc^2^\l^3^/sin(2\q)]^-1/4^
_refine_ls_extinction_method SHELXL
_refine_ls_goodness_of_fit_ref 1.036
_refine_ls_hydrogen_treatment mixed
_refine_ls_matrix_type full
_refine_ls_number_parameters 498
_refine_ls_number_reflns 6602
_refine_ls_number_restraints 1
_refine_ls_restrained_S_all 1.036
_refine_ls_R_factor_all 0.0702
_refine_ls_R_factor_gt 0.0435
_refine_ls_shift/su_max 0.000
_refine_ls_shift/su_mean 0.000
_refine_ls_structure_factor_coef Fsqd
_refine_ls_weighting_details 'calc w=1/[\s^2^(Fo^2^)+(0.0650P)^2^+0.0000P] where P=(Fo^2^+2Fc^2^)/3'
_refine_ls_weighting_scheme calc
_refine_ls_wR_factor_gt 0.1020
_refine_ls_wR_factor_ref 0.1306
_reflns_number_gt 4670
_reflns_number_total 6602
_reflns_threshold_expression >2sigma(I)
_cod_data_source_file c7ob02891a2.cif
_cod_data_source_block 20130415yuan_0m
_cod_depositor_comments
;
The following automatic conversions were performed:

'_symmetry_cell_setting' value 'Monoclinic' changed to 'monoclinic'
according to
/home/data/users/saulius/crontab/automatic-downloads/rss-feeds/RSC/lib/dictionaries/cif_core.dic
dictionary named 'cif_core.dic' version 2.4.2 from 2011-04-26.

Automatic conversion script
Id: cif_fix_values 4973 2017-02-22 13:04:09Z antanas 

 Adding full bibliography for 7156009--7156011.cif.
;
_cod_original_sg_symbol_H-M P2(1)
_cod_database_code 7156011

loop_
_symmetry_equiv_pos_as_xyz
'x, y, z'
'-x, y+1/2, -z'

loop_
_atom_site_label
_atom_site_type_symbol
_atom_site_fract_x
_atom_site_fract_y
_atom_site_fract_z
_atom_site_U_iso_or_equiv
_atom_site_adp_type
_atom_site_occupancy
_atom_site_symmetry_multiplicity
_atom_site_calc_flag
_atom_site_refinement_flags
Br1 Br 0.05941(4) 0.50890(12) 0.31685(4) 0.0880(3) Uani 1 1 d .
Br2 Br 0.22347(4) 0.57813(10) 0.19414(3) 0.0740(2) Uani 1 1 d .
C1 C 0.0619(3) 1.0224(12) 0.4360(3) 0.0764(19) Uani 1 1 d .
H1 H 0.0934 1.1313 0.4590 0.092 Uiso 1 1 calc R
C2 C -0.0115(5) 1.0063(18) 0.4376(4) 0.102(3) Uani 1 1 d .
H2 H -0.0282 1.1050 0.4606 0.122 Uiso 1 1 calc R
C3 C -0.0591(5) 0.845(2) 0.4052(5) 0.110(3) Uani 1 1 d .
H3 H -0.1075 0.8329 0.4068 0.132 Uiso 1 1 calc R
C4 C -0.0346(4) 0.7060(15) 0.3714(4) 0.090(2) Uani 1 1 d .
H4 H -0.0671 0.5979 0.3495 0.108 Uiso 1 1 calc R
C5 C 0.0372(3) 0.7164(11) 0.3678(3) 0.0631(16) Uani 1 1 d .
C6 C 0.0891(3) 0.8826(10) 0.4017(3) 0.0564(15) Uani 1 1 d .
C7 C 0.1696(3) 0.9027(9) 0.4008(3) 0.0532(14) Uani 1 1 d .
C8 C 0.2076(4) 1.1052(11) 0.4305(4) 0.0805(19) Uani 1 1 d .
H8A H 0.1732 1.2119 0.4043 0.121 Uiso 1 1 calc R
H8B H 0.2555 1.1162 0.4247 0.121 Uiso 1 1 calc R
H8C H 0.2179 1.1148 0.4811 0.121 Uiso 1 1 calc R
C9 C 0.1625(3) 0.8923(12) 0.3227(3) 0.075(2) Uani 1 1 d .
H9 H 0.1949 0.8001 0.3141 0.090 Uiso 1 1 calc R
C10 C 0.1182(4) 0.9925(13) 0.2681(3) 0.092(2) Uani 1 1 d .
H10A H 0.0843 1.0872 0.2730 0.110 Uiso 1 1 calc R
H10B H 0.1195 0.9716 0.2230 0.110 Uiso 1 1 calc R
C11 C 0.2237(3) 0.7293(9) 0.4480(3) 0.0466(12) Uani 1 1 d .
H11 H 0.1956 0.6019 0.4322 0.056 Uiso 1 1 calc R
C12 C 0.2998(3) 0.7104(9) 0.4406(3) 0.0492(13) Uani 1 1 d .
C13 C 0.3632(3) 0.8353(10) 0.4779(3) 0.0607(15) Uani 1 1 d .
H13 H 0.3613 0.9248 0.5126 0.073 Uiso 1 1 calc R
C14 C 0.4300(3) 0.8264(11) 0.4633(3) 0.0673(17) Uani 1 1 d .
H14 H 0.4716 0.9116 0.4880 0.081 Uiso 1 1 calc R
C15 C 0.4344(3) 0.6939(11) 0.4131(3) 0.0612(15) Uani 1 1 d .
C16 C 0.3734(3) 0.5659(11) 0.3782(3) 0.0580(15) Uani 1 1 d .
H16 H 0.3761 0.4739 0.3446 0.070 Uiso 1 1 calc R
C17 C 0.3082(3) 0.5728(10) 0.3928(3) 0.0543(13) Uani 1 1 d .
H17 H 0.2682 0.4815 0.3697 0.065 Uiso 1 1 calc R
C18 C 0.5544(4) 0.8250(16) 0.4214(5) 0.117(3) Uani 1 1 d .
H18A H 0.5320 0.9560 0.4067 0.175 Uiso 1 1 calc R
H18B H 0.5928 0.8013 0.4025 0.175 Uiso 1 1 calc R
H18C H 0.5784 0.8177 0.4735 0.175 Uiso 1 1 calc R
C19 C 0.2988(4) 0.7210(16) 0.6675(3) 0.097(3) Uani 1 1 d .
C20 C 0.2264(5) 0.802(2) 0.6689(5) 0.140(4) Uani 1 1 d .
H20A H 0.1893 0.6953 0.6599 0.210 Uiso 1 1 calc R
H20B H 0.2053 0.9033 0.6320 0.210 Uiso 1 1 calc R
H20C H 0.2376 0.8604 0.7157 0.210 Uiso 1 1 calc R
C21 C 0.3358(6) 0.570(2) 0.7268(3) 0.170(5) Uani 1 1 d .
H21A H 0.3383 0.6237 0.7718 0.255 Uiso 1 1 calc R
H21B H 0.3874 0.5407 0.7312 0.255 Uiso 1 1 calc R
H21C H 0.3055 0.4488 0.7153 0.255 Uiso 1 1 calc R
C22 C 0.3552(6) 0.888(2) 0.6737(4) 0.167(6) Uani 1 1 d .
H22A H 0.3326 0.9770 0.6329 0.251 Uiso 1 1 calc R
H22B H 0.4023 0.8317 0.6743 0.251 Uiso 1 1 calc R
H22C H 0.3665 0.9613 0.7179 0.251 Uiso 1 1 calc R
C23 C 0.1355(3) 0.0584(11) 0.0726(3) 0.0659(16) Uani 1 1 d .
H23 H 0.1517 -0.0509 0.0536 0.079 Uiso 1 1 calc R
C24 C 0.0587(4) 0.0708(15) 0.0625(3) 0.078(2) Uani 1 1 d .
H24 H 0.0243 -0.0305 0.0370 0.093 Uiso 1 1 calc R
C25 C 0.0329(4) 0.2249(16) 0.0886(4) 0.086(2) Uani 1 1 d .
H25 H -0.0192 0.2316 0.0809 0.104 Uiso 1 1 calc R
C26 C 0.0839(4) 0.3748(13) 0.1271(3) 0.076(2) Uani 1 1 d .
H26 H 0.0659 0.4825 0.1453 0.091 Uiso 1 1 calc R
C27 C 0.1611(3) 0.3664(9) 0.1388(3) 0.0519(14) Uani 1 1 d .
C28 C 0.1896(3) 0.2065(10) 0.1109(3) 0.0506(14) Uani 1 1 d .
C29 C 0.2743(3) 0.1956(9) 0.1172(3) 0.0495(13) Uani 1 1 d .
C30 C 0.2916(3) -0.0054(10) 0.0888(3) 0.0693(16) Uani 1 1 d .
H30A H 0.2796 -0.1150 0.1135 0.104 Uiso 1 1 calc R
H30B H 0.3456 -0.0107 0.0976 0.104 Uiso 1 1 calc R
H30C H 0.2604 -0.0158 0.0375 0.104 Uiso 1 1 calc R
C31 C 0.3318(3) 0.1996(11) 0.1962(3) 0.0655(16) Uani 1 1 d .
H31 H 0.3756 0.2801 0.2073 0.079 Uiso 1 1 calc R
C32 C 0.3269(5) 0.1065(14) 0.2480(4) 0.103(2) Uani 1 1 d .
H32A H 0.2843 0.0239 0.2400 0.123 Uiso 1 1 calc R
H32B H 0.3658 0.1199 0.2947 0.123 Uiso 1 1 calc R
C33 C 0.2854(3) 0.3725(9) 0.0716(2) 0.0451(12) Uani 1 1 d .
H33 H 0.2708 0.4976 0.0885 0.054 Uiso 1 1 calc R
C34 C 0.3677(3) 0.3971(9) 0.0767(3) 0.0472(13) Uani 1 1 d .
C35 C 0.3955(3) 0.2884(10) 0.0349(3) 0.0590(15) Uani 1 1 d .
H35 H 0.3620 0.2018 -0.0002 0.071 Uiso 1 1 calc R
C36 C 0.4720(3) 0.3032(11) 0.0431(3) 0.0653(17) Uani 1 1 d .
H36 H 0.4893 0.2265 0.0141 0.078 Uiso 1 1 calc R
C37 C 0.5215(3) 0.4298(11) 0.0936(3) 0.0628(16) Uani 1 1 d .
C38 C 0.4941(3) 0.5489(10) 0.1343(3) 0.0612(15) Uani 1 1 d .
H38 H 0.5269 0.6410 0.1674 0.073 Uiso 1 1 calc R
C39 C 0.4184(3) 0.5306(9) 0.1257(2) 0.0510(13) Uani 1 1 d .
H39 H 0.4007 0.6104 0.1537 0.061 Uiso 1 1 calc R
C40 C 0.6310(4) 0.3107(13) 0.0747(4) 0.093(2) Uani 1 1 d .
H40A H 0.6230 0.1778 0.0890 0.139 Uiso 1 1 calc R
H40B H 0.6857 0.3346 0.0904 0.139 Uiso 1 1 calc R
H40C H 0.6056 0.3226 0.0228 0.139 Uiso 1 1 calc R
C41 C 0.1522(3) 0.4126(13) -0.1439(3) 0.075(2) Uani 1 1 d .
C42 C 0.0869(4) 0.2932(15) -0.1389(4) 0.092(2) Uani 1 1 d .
H42A H 0.0498 0.2596 -0.1869 0.138 Uiso 1 1 calc R
H42B H 0.0619 0.3717 -0.1147 0.138 Uiso 1 1 calc R
H42C H 0.1072 0.1719 -0.1120 0.138 Uiso 1 1 calc R
C43 C 0.1218(4) 0.5866(17) -0.1984(3) 0.106(3) Uani 1 1 d .
H43A H 0.1649 0.6550 -0.2022 0.159 Uiso 1 1 calc R
H43B H 0.0934 0.6793 -0.1820 0.159 Uiso 1 1 calc R
H43C H 0.0882 0.5343 -0.2452 0.159 Uiso 1 1 calc R
C44 C 0.2060(5) 0.2737(19) -0.1618(4) 0.126(4) Uani 1 1 d .
H44A H 0.1780 0.2139 -0.2087 0.189 Uiso 1 1 calc R
H44B H 0.2250 0.1698 -0.1257 0.189 Uiso 1 1 calc R
H44C H 0.2491 0.3496 -0.1624 0.189 Uiso 1 1 calc R
N1 N 0.2364(2) 0.7634(8) 0.5244(2) 0.0587(12) Uani 1 1 d .
H1A H 0.2221 0.8730 0.5381 0.070 Uiso 1 1 calc R
N2 N 0.2298(2) 0.3391(8) -0.0051(2) 0.0536(11) Uani 1 1 d .
H2A H 0.2086 0.2242 -0.0207 0.064 Uiso 1 1 calc R
O1 O 0.4961(2) 0.6792(8) 0.3945(2) 0.0820(14) Uani 1 1 d .
O2 O 0.2231(3) 0.4208(9) 0.5789(3) 0.1007(16) Uani 1 1 d .
O3 O 0.5995(2) 0.4544(8) 0.1072(2) 0.0838(14) Uani 1 1 d .
O4 O 0.1587(2) 0.6805(8) -0.0436(2) 0.0827(13) Uani 1 1 d .
S1 S 0.27935(8) 0.5811(3) 0.58206(7) 0.0653(4) Uani 1 1 d .
S2 S 0.21175(7) 0.5406(3) -0.05821(7) 0.0582(4) Uani 1 1 d .

loop_
_atom_site_aniso_label
_atom_site_aniso_U_11
_atom_site_aniso_U_22
_atom_site_aniso_U_33
_atom_site_aniso_U_23
_atom_site_aniso_U_13
_atom_site_aniso_U_12
Br1 0.0861(4) 0.0631(5) 0.0817(4) -0.0079(4) 0.0009(3) 0.0098(4)
Br2 0.1055(5) 0.0594(4) 0.0674(4) -0.0142(3) 0.0459(3) -0.0041(4)
C1 0.079(4) 0.082(5) 0.069(4) 0.006(4) 0.030(3) 0.024(4)
C2 0.097(5) 0.135(9) 0.078(5) 0.013(6) 0.042(4) 0.054(6)
C3 0.078(5) 0.170(12) 0.089(6) 0.031(7) 0.039(5) 0.030(7)
C4 0.062(4) 0.115(7) 0.085(5) 0.031(5) 0.023(4) 0.000(4)
C5 0.054(3) 0.077(5) 0.049(3) 0.026(3) 0.012(3) 0.008(3)
C6 0.064(3) 0.060(4) 0.048(3) 0.006(3) 0.026(3) 0.021(3)
C7 0.055(3) 0.053(4) 0.051(3) 0.005(3) 0.022(3) 0.006(3)
C8 0.084(4) 0.050(4) 0.095(5) 0.011(4) 0.025(4) 0.011(4)
C9 0.074(4) 0.100(6) 0.054(3) 0.032(4) 0.029(3) 0.032(4)
C10 0.112(5) 0.085(6) 0.080(4) 0.023(5) 0.041(4) 0.033(5)
C11 0.046(3) 0.041(3) 0.048(3) -0.002(2) 0.015(2) 0.001(2)
C12 0.050(3) 0.051(3) 0.042(3) -0.001(3) 0.014(2) 0.002(3)
C13 0.064(3) 0.062(4) 0.058(3) -0.014(3) 0.027(3) -0.010(3)
C14 0.052(3) 0.072(4) 0.067(4) -0.008(4) 0.014(3) -0.016(3)
C15 0.057(3) 0.062(4) 0.059(3) 0.006(3) 0.017(3) 0.002(3)
C16 0.051(3) 0.068(4) 0.056(3) -0.012(3) 0.023(2) -0.001(3)
C17 0.055(3) 0.049(3) 0.055(3) -0.006(3) 0.018(2) -0.001(3)
C18 0.090(5) 0.100(7) 0.183(9) 0.004(7) 0.078(6) -0.013(5)
C19 0.099(5) 0.138(8) 0.052(4) -0.021(5) 0.029(4) -0.027(6)
C20 0.170(9) 0.175(12) 0.111(6) -0.052(8) 0.095(7) -0.014(9)
C21 0.221(10) 0.219(15) 0.043(4) 0.027(8) 0.026(5) 0.015(12)
C22 0.152(8) 0.256(17) 0.075(5) -0.044(8) 0.027(5) -0.091(10)
C23 0.075(4) 0.071(5) 0.054(3) -0.001(3) 0.029(3) -0.021(4)
C24 0.071(4) 0.097(6) 0.061(3) 0.004(4) 0.023(3) -0.029(5)
C25 0.060(4) 0.131(8) 0.066(4) 0.035(5) 0.024(3) -0.005(5)
C26 0.075(4) 0.094(6) 0.070(4) 0.028(4) 0.042(3) 0.024(4)
C27 0.059(3) 0.059(4) 0.042(3) 0.010(3) 0.025(2) 0.005(3)
C28 0.058(3) 0.056(4) 0.040(3) 0.001(3) 0.024(2) -0.006(3)
C29 0.054(3) 0.039(3) 0.059(3) -0.003(3) 0.026(3) 0.001(3)
C30 0.081(4) 0.043(3) 0.090(4) -0.002(3) 0.041(3) 0.001(3)
C31 0.064(4) 0.067(4) 0.057(3) 0.015(3) 0.017(3) -0.001(3)
C32 0.137(6) 0.078(6) 0.069(4) 0.006(5) 0.018(4) -0.017(5)
C33 0.048(3) 0.044(3) 0.044(3) -0.004(2) 0.020(2) -0.002(2)
C34 0.043(3) 0.049(3) 0.047(3) 0.004(3) 0.016(2) 0.002(3)
C35 0.058(3) 0.061(4) 0.064(3) -0.021(3) 0.031(3) -0.009(3)
C36 0.066(4) 0.070(4) 0.069(4) -0.013(3) 0.037(3) 0.003(3)
C37 0.047(3) 0.067(4) 0.074(4) 0.006(3) 0.025(3) 0.006(3)
C38 0.049(3) 0.057(4) 0.065(3) -0.012(3) 0.011(2) -0.004(3)
C39 0.049(3) 0.050(4) 0.050(3) -0.006(3) 0.016(2) 0.002(3)
C40 0.066(4) 0.097(6) 0.136(6) 0.008(5) 0.063(4) 0.019(4)
C41 0.059(4) 0.111(6) 0.052(3) -0.010(4) 0.019(3) 0.002(4)
C42 0.065(4) 0.114(7) 0.075(4) -0.024(5) 0.006(3) -0.025(4)
C43 0.104(5) 0.134(8) 0.056(4) 0.016(5) 0.008(3) -0.010(6)
C44 0.109(6) 0.194(12) 0.076(5) -0.033(6) 0.038(4) 0.038(7)
N1 0.067(3) 0.062(3) 0.044(2) -0.007(2) 0.019(2) 0.010(3)
N2 0.057(3) 0.056(3) 0.042(2) -0.008(2) 0.015(2) -0.014(2)
O1 0.059(2) 0.095(4) 0.104(3) -0.009(3) 0.045(2) -0.010(3)
O2 0.139(4) 0.085(4) 0.101(3) -0.003(3) 0.074(3) -0.026(4)
O3 0.052(2) 0.100(4) 0.106(3) -0.005(3) 0.038(2) 0.000(2)
O4 0.075(3) 0.080(3) 0.075(3) -0.014(3) 0.012(2) 0.018(2)
S1 0.0683(8) 0.0818(11) 0.0501(7) 0.0125(9) 0.0286(6) 0.0139(9)
S2 0.0499(7) 0.0684(12) 0.0492(7) 0.0035(7) 0.0132(5) -0.0086(8)

loop_
_atom_type_symbol
_atom_type_description
_atom_type_scat_dispersion_real
_atom_type_scat_dispersion_imag
_atom_type_scat_source
C C 0.0033 0.0016 'International Tables Vol C Tables 4.2.6.8 and 6.1.1.4'
H H 0.0000 0.0000 'International Tables Vol C Tables 4.2.6.8 and 6.1.1.4'
N N 0.0061 0.0033 'International Tables Vol C Tables 4.2.6.8 and 6.1.1.4'
O O 0.0106 0.0060 'International Tables Vol C Tables 4.2.6.8 and 6.1.1.4'
S S 0.1246 0.1234 'International Tables Vol C Tables 4.2.6.8 and 6.1.1.4'
Br Br -0.2901 2.4595 'International Tables Vol C Tables 4.2.6.8 and 6.1.1.4'

loop_
_geom_angle_atom_site_label_1
_geom_angle_atom_site_label_2
_geom_angle_atom_site_label_3
_geom_angle
C6 C1 C2 122.3(8)
C6 C1 H1 118.9
C2 C1 H1 118.9
C3 C2 C1 120.4(8)
C3 C2 H2 119.8
C1 C2 H2 119.8
C4 C3 C2 119.1(8)
C4 C3 H3 120.5
C2 C3 H3 120.5
C3 C4 C5 122.7(9)
C3 C4 H4 118.6
C5 C4 H4 118.6
C4 C5 C6 119.8(7)
C4 C5 Br1 115.8(6)
C6 C5 Br1 124.3(4)
C1 C6 C5 115.7(5)
C1 C6 C7 121.5(6)
C5 C6 C7 122.8(5)
C9 C7 C8 105.9(5)
C9 C7 C6 109.8(4)
C8 C7 C6 112.4(5)
C9 C7 C11 110.6(5)
C8 C7 C11 109.0(4)
C6 C7 C11 109.2(4)
C7 C8 H8A 109.5
C7 C8 H8B 109.5
H8A C8 H8B 109.5
C7 C8 H8C 109.5
H8A C8 H8C 109.5
H8B C8 H8C 109.5
C10 C9 C7 128.5(7)
C10 C9 H9 115.8
C7 C9 H9 115.8
C9 C10 H10A 120.0
C9 C10 H10B 120.0
H10A C10 H10B 120.0
N1 C11 C12 111.2(4)
N1 C11 C7 107.8(4)
C12 C11 C7 114.1(4)
N1 C11 H11 107.8
C12 C11 H11 107.8
C7 C11 H11 107.8
C17 C12 C13 116.9(5)
C17 C12 C11 120.6(5)
C13 C12 C11 122.5(5)
C12 C13 C14 120.3(5)
C12 C13 H13 119.9
C14 C13 H13 119.9
C15 C14 C13 120.9(6)
C15 C14 H14 119.6
C13 C14 H14 119.6
O1 C15 C16 116.4(6)
O1 C15 C14 124.5(6)
C16 C15 C14 119.1(5)
C15 C16 C17 120.3(6)
C15 C16 H16 119.9
C17 C16 H16 119.9
C16 C17 C12 122.5(5)
C16 C17 H17 118.8
C12 C17 H17 118.8
O1 C18 H18A 109.5
O1 C18 H18B 109.5
H18A C18 H18B 109.5
O1 C18 H18C 109.5
H18A C18 H18C 109.5
H18B C18 H18C 109.5
C20 C19 C22 110.8(10)
C20 C19 C21 111.2(8)
C22 C19 C21 110.2(8)
C20 C19 S1 111.5(5)
C22 C19 S1 108.1(5)
C21 C19 S1 104.8(8)
C19 C20 H20A 109.5
C19 C20 H20B 109.5
H20A C20 H20B 109.5
C19 C20 H20C 109.5
H20A C20 H20C 109.5
H20B C20 H20C 109.5
C19 C21 H21A 109.5
C19 C21 H21B 109.5
H21A C21 H21B 109.5
C19 C21 H21C 109.5
H21A C21 H21C 109.5
H21B C21 H21C 109.5
C19 C22 H22A 109.5
C19 C22 H22B 109.5
H22A C22 H22B 109.5
C19 C22 H22C 109.5
H22A C22 H22C 109.5
H22B C22 H22C 109.5
C24 C23 C28 121.6(7)
C24 C23 H23 119.2
C28 C23 H23 119.2
C25 C24 C23 121.2(7)
C25 C24 H24 119.4
C23 C24 H24 119.4
C24 C25 C26 119.6(6)
C24 C25 H25 120.2
C26 C25 H25 120.2
C27 C26 C25 120.7(7)
C27 C26 H26 119.6
C25 C26 H26 119.6
C26 C27 C28 120.8(6)
C26 C27 Br2 115.6(5)
C28 C27 Br2 123.6(4)
C23 C28 C27 116.1(5)
C23 C28 C29 120.4(5)
C27 C28 C29 123.5(5)
C31 C29 C30 103.7(5)
C31 C29 C28 110.8(4)
C30 C29 C28 112.3(5)
C31 C29 C33 113.3(5)
C30 C29 C33 109.5(4)
C28 C29 C33 107.4(4)
C29 C30 H30A 109.5
C29 C30 H30B 109.5
H30A C30 H30B 109.5
C29 C30 H30C 109.5
H30A C30 H30C 109.5
H30B C30 H30C 109.5
C32 C31 C29 127.1(6)
C32 C31 H31 116.5
C29 C31 H31 116.5
C31 C32 H32A 120.0
C31 C32 H32B 120.0
H32A C32 H32B 120.0
N2 C33 C34 110.6(4)
N2 C33 C29 107.0(4)
C34 C33 C29 114.9(4)
N2 C33 H33 108.0
C34 C33 H33 108.0
C29 C33 H33 108.0
C35 C34 C39 117.0(4)
C35 C34 C33 122.6(5)
C39 C34 C33 120.4(5)
C34 C35 C36 122.1(5)
C34 C35 H35 118.9
C36 C35 H35 118.9
C37 C36 C35 119.8(5)
C37 C36 H36 120.1
C35 C36 H36 120.1
C36 C37 O3 124.6(6)
C36 C37 C38 119.4(5)
O3 C37 C38 115.9(5)
C39 C38 C37 119.8(5)
C39 C38 H38 120.1
C37 C38 H38 120.1
C38 C39 C34 121.8(5)
C38 C39 H39 119.1
C34 C39 H39 119.1
O3 C40 H40A 109.5
O3 C40 H40B 109.5
H40A C40 H40B 109.5
O3 C40 H40C 109.5
H40A C40 H40C 109.5
H40B C40 H40C 109.5
C42 C41 C44 109.9(8)
C42 C41 C43 111.7(5)
C44 C41 C43 112.1(6)
C42 C41 S2 112.5(4)
C44 C41 S2 107.1(4)
C43 C41 S2 103.3(6)
C41 C42 H42A 109.5
C41 C42 H42B 109.5
H42A C42 H42B 109.5
C41 C42 H42C 109.5
H42A C42 H42C 109.5
H42B C42 H42C 109.5
C41 C43 H43A 109.5
C41 C43 H43B 109.5
H43A C43 H43B 109.5
C41 C43 H43C 109.5
H43A C43 H43C 109.5
H43B C43 H43C 109.5
C41 C44 H44A 109.5
C41 C44 H44B 109.5
H44A C44 H44B 109.5
C41 C44 H44C 109.5
H44A C44 H44C 109.5
H44B C44 H44C 109.5
C11 N1 S1 116.6(4)
C11 N1 H1A 121.7
S1 N1 H1A 121.7
C33 N2 S2 114.9(4)
C33 N2 H2A 122.5
S2 N2 H2A 122.5
C15 O1 C18 117.8(6)
C37 O3 C40 116.0(5)
O2 S1 N1 111.2(3)
O2 S1 C19 105.3(3)
N1 S1 C19 98.1(4)
O4 S2 N2 110.7(3)
O4 S2 C41 106.0(3)
N2 S2 C41 96.8(3)

loop_
_geom_bond_atom_site_label_1
_geom_bond_atom_site_label_2
_geom_bond_distance
Br1 C5 1.866(7)
Br2 C27 1.879(6)
C1 C6 1.377(8)
C1 C2 1.400(10)
C1 H1 0.9300
C2 C3 1.380(14)
C2 H2 0.9300
C3 C4 1.336(13)
C3 H3 0.9300
C4 C5 1.388(9)
C4 H4 0.9300
C5 C6 1.447(9)
C6 C7 1.531(8)
C7 C9 1.528(8)
C7 C8 1.527(9)
C7 C11 1.574(8)
C8 H8A 0.9600
C8 H8B 0.9600
C8 H8C 0.9600
C9 C10 1.265(8)
C9 H9 0.9300
C10 H10A 0.9300
C10 H10B 0.9300
C11 N1 1.478(6)
C11 C12 1.507(7)
C11 H11 0.9800
C12 C17 1.383(7)
C12 C13 1.396(8)
C13 C14 1.407(8)
C13 H13 0.9300
C14 C15 1.369(9)
C14 H14 0.9300
C15 O1 1.364(7)
C15 C16 1.371(8)
C16 C17 1.378(6)
C16 H16 0.9300
C17 H17 0.9300
C18 O1 1.397(9)
C18 H18A 0.9600
C18 H18B 0.9600
C18 H18C 0.9600
C19 C20 1.478(11)
C19 C22 1.505(14)
C19 C21 1.496(14)
C19 S1 1.857(7)
C20 H20A 0.9600
C20 H20B 0.9600
C20 H20C 0.9600
C21 H21A 0.9600
C21 H21B 0.9600
C21 H21C 0.9600
C22 H22A 0.9600
C22 H22B 0.9600
C22 H22C 0.9600
C23 C24 1.379(8)
C23 C28 1.400(8)
C23 H23 0.9300
C24 C25 1.331(11)
C24 H24 0.9300
C25 C26 1.382(11)
C25 H25 0.9300
C26 C27 1.377(8)
C26 H26 0.9300
C27 C28 1.408(8)
C28 C29 1.549(7)
C29 C31 1.516(8)
C29 C30 1.541(8)
C29 C33 1.560(8)
C30 H30A 0.9600
C30 H30B 0.9600
C30 H30C 0.9600
C31 C32 1.252(9)
C31 H31 0.9300
C32 H32A 0.9300
C32 H32B 0.9300
C33 N2 1.487(6)
C33 C34 1.520(7)
C33 H33 0.9800
C34 C35 1.368(7)
C34 C39 1.380(7)
C35 C36 1.385(7)
C35 H35 0.9300
C36 C37 1.356(8)
C36 H36 0.9300
C37 O3 1.391(6)
C37 C38 1.384(8)
C38 C39 1.371(7)
C38 H38 0.9300
C39 H39 0.9300
C40 O3 1.419(9)
C40 H40A 0.9600
C40 H40B 0.9600
C40 H40C 0.9600
C41 C42 1.503(9)
C41 C44 1.521(10)
C41 C43 1.536(12)
C41 S2 1.838(6)
C42 H42A 0.9600
C42 H42B 0.9600
C42 H42C 0.9600
C43 H43A 0.9600
C43 H43B 0.9600
C43 H43C 0.9600
C44 H44A 0.9600
C44 H44B 0.9600
C44 H44C 0.9600
N1 S1 1.644(5)
N1 H1A 0.8600
N2 S2 1.661(5)
N2 H2A 0.8600
O2 S1 1.486(5)
O4 S2 1.481(5)

loop_
_geom_torsion_atom_site_label_1
_geom_torsion_atom_site_label_2
_geom_torsion_atom_site_label_3
_geom_torsion_atom_site_label_4
_geom_torsion
C6 C1 C2 C3 1.2(11)
C1 C2 C3 C4 -1.0(12)
C2 C3 C4 C5 0.3(12)
C3 C4 C5 C6 0.2(10)
C3 C4 C5 Br1 -179.1(6)
C2 C1 C6 C5 -0.6(8)
C2 C1 C6 C7 -179.8(6)
C4 C5 C6 C1 -0.1(8)
Br1 C5 C6 C1 179.2(4)
C4 C5 C6 C7 179.1(5)
Br1 C5 C6 C7 -1.6(7)
C1 C6 C7 C9 -126.7(6)
C5 C6 C7 C9 54.2(7)
C1 C6 C7 C8 -9.2(7)
C5 C6 C7 C8 171.7(5)
C1 C6 C7 C11 111.9(6)
C5 C6 C7 C11 -67.2(6)
C8 C7 C9 C10 -70.0(10)
C6 C7 C9 C10 51.5(11)
C11 C7 C9 C10 172.1(8)
C9 C7 C11 N1 172.7(5)
C8 C7 C11 N1 56.8(6)
C6 C7 C11 N1 -66.3(5)
C9 C7 C11 C12 48.7(6)
C8 C7 C11 C12 -67.3(6)
C6 C7 C11 C12 169.6(4)
N1 C11 C12 C17 141.5(5)
C7 C11 C12 C17 -96.3(6)
N1 C11 C12 C13 -41.9(7)
C7 C11 C12 C13 80.3(6)
C17 C12 C13 C14 3.6(9)
C11 C12 C13 C14 -173.1(6)
C12 C13 C14 C15 -0.9(10)
C13 C14 C15 O1 178.3(6)
C13 C14 C15 C16 -1.5(10)
O1 C15 C16 C17 -178.9(5)
C14 C15 C16 C17 0.9(9)
C15 C16 C17 C12 2.1(9)
C13 C12 C17 C16 -4.3(8)
C11 C12 C17 C16 172.5(5)
C28 C23 C24 C25 0.2(9)
C23 C24 C25 C26 -0.6(10)
C24 C25 C26 C27 0.0(9)
C25 C26 C27 C28 1.0(8)
C25 C26 C27 Br2 -178.5(5)
C24 C23 C28 C27 0.7(8)
C24 C23 C28 C29 -176.1(5)
C26 C27 C28 C23 -1.3(7)
Br2 C27 C28 C23 178.2(4)
C26 C27 C28 C29 175.4(5)
Br2 C27 C28 C29 -5.1(7)
C23 C28 C29 C31 -124.6(6)
C27 C28 C29 C31 58.8(7)
C23 C28 C29 C30 -9.2(7)
C27 C28 C29 C30 174.3(5)
C23 C28 C29 C33 111.2(5)
C27 C28 C29 C33 -65.3(6)
C30 C29 C31 C32 -78.1(9)
C28 C29 C31 C32 42.6(10)
C33 C29 C31 C32 163.4(7)
C31 C29 C33 N2 175.4(4)
C30 C29 C33 N2 60.3(5)
C28 C29 C33 N2 -61.9(5)
C31 C29 C33 C34 52.2(6)
C30 C29 C33 C34 -63.0(6)
C28 C29 C33 C34 174.8(4)
N2 C33 C34 C35 -37.6(7)
C29 C33 C34 C35 83.8(6)
N2 C33 C34 C39 143.5(5)
C29 C33 C34 C39 -95.1(6)
C39 C34 C35 C36 2.9(9)
C33 C34 C35 C36 -176.0(6)
C34 C35 C36 C37 -0.5(10)
C35 C36 C37 O3 179.0(6)
C35 C36 C37 C38 -2.6(10)
C36 C37 C38 C39 3.2(9)
O3 C37 C38 C39 -178.3(5)
C37 C38 C39 C34 -0.7(9)
C35 C34 C39 C38 -2.3(8)
C33 C34 C39 C38 176.6(5)
C12 C11 N1 S1 -64.0(6)
C7 C11 N1 S1 170.2(3)
C34 C33 N2 S2 -72.3(5)
C29 C33 N2 S2 161.8(3)
C16 C15 O1 C18 171.4(7)
C14 C15 O1 C18 -8.3(10)
C36 C37 O3 C40 -11.6(9)
C38 C37 O3 C40 170.0(6)
C11 N1 S1 O2 -81.4(4)
C11 N1 S1 C19 168.6(4)
C20 C19 S1 O2 -57.4(9)
C22 C19 S1 O2 -179.5(7)
C21 C19 S1 O2 63.0(7)
C20 C19 S1 N1 57.3(8)
C22 C19 S1 N1 -64.8(8)
C21 C19 S1 N1 177.7(6)
C33 N2 S2 O4 -76.1(4)
C33 N2 S2 C41 173.9(4)
C42 C41 S2 O4 -61.3(6)
C44 C41 S2 O4 177.8(6)
C43 C41 S2 O4 59.3(5)
C42 C41 S2 N2 52.6(6)
C44 C41 S2 N2 -68.3(6)
C43 C41 S2 N2 173.2(4)
